data_7714239
loop_
_publ_author_name
'Yu, Shuang'
'Liu, Tao'
'Ying, Jun'
'Tian, Aixiang'
'Yang, Mengle'
'Wang, Xiuli'

_publ_section_title
;
 A Series of Isopolymolybdate-viologen Hybrids with Photo-, Thermo- and
 Electro-chromic Properties
;
_journal_name_full 'Dalton Transactions'
_journal_paper_doi 10.1039/D3DT02928J
_journal_year 2023
_chemical_formula_moiety 'H2 Mo8 O26, C52 H44 Co N4 O10, H8 O4, C2 H4 O2'
_chemical_formula_sum 'C54 H54 Co Mo8 N4 O40'
_chemical_formula_weight 2225.44
_space_group_crystal_system monoclinic
_space_group_IT_number 12
_space_group_name_Hall '-C 2y'
_space_group_name_H-M_alt 'C 1 2/m 1'
_atom_sites_solution_hydrogens mixed
_atom_sites_solution_primary dual
_audit_block_doi 10.5517/ccdc.csd.cc2dvy29
_audit_creation_date 2023-04-28
_audit_creation_method
;
Olex2 1.3
(compiled 2020.11.12 svn.r5f609507 for OlexSys, GUI svn.r6408)
;
_audit_update_record
;
2023-06-27 deposited with the CCDC.	2023-10-12 downloaded from the CCDC.
;
_cell_angle_alpha 90
_cell_angle_beta 99.1440(10)
_cell_angle_gamma 90
_cell_formula_units_Z 2
_cell_length_a 12.7429(4)
_cell_length_b 20.7101(6)
_cell_length_c 12.6924(7)
_cell_measurement_reflns_used 9949
_cell_measurement_temperature 296.15
_cell_measurement_theta_max 24.99
_cell_measurement_theta_min 2.32
_cell_volume 3307.0(2)
_computing_cell_refinement 'SAINT V8.40B (?, 2016)'
_computing_data_reduction 'SAINT V8.40B (?, 2016)'
_computing_molecular_graphics 'Olex2 1.3 (Dolomanov et al., 2009)'
_computing_publication_material 'Olex2 1.3 (Dolomanov et al., 2009)'
_computing_structure_refinement 'SHELXL 2018/3 (Sheldrick, 2015)'
_computing_structure_solution 'SHELXT 2014/5 (Sheldrick, 2014)'
_diffrn_ambient_temperature 296.15
_diffrn_measured_fraction_theta_full 0.995
_diffrn_measured_fraction_theta_max 0.995
_diffrn_measurement_device_type 'Bruker APEX-II CCD'
_diffrn_measurement_method '\f and \w scans'
_diffrn_radiation_monochromator graphite
_diffrn_radiation_type MoK\a
_diffrn_radiation_wavelength 0.71073
_diffrn_reflns_av_R_equivalents 0.0570
_diffrn_reflns_av_unetI/netI 0.0179
_diffrn_reflns_Laue_measured_fraction_full 0.995
_diffrn_reflns_Laue_measured_fraction_max 0.995
_diffrn_reflns_limit_h_max 15
_diffrn_reflns_limit_h_min -15
_diffrn_reflns_limit_k_max 24
_diffrn_reflns_limit_k_min -24
_diffrn_reflns_limit_l_max 15
_diffrn_reflns_limit_l_min -15
_diffrn_reflns_number 43651
_diffrn_reflns_point_group_measured_fraction_full 0.995
_diffrn_reflns_point_group_measured_fraction_max 0.995
_diffrn_reflns_theta_full 25.046
_diffrn_reflns_theta_max 25.046
_diffrn_reflns_theta_min 1.894
_diffrn_source_current 1.4
_diffrn_source_power 0.07
_diffrn_source_voltage 50.0
_diffrn_standards_number 0
_exptl_absorpt_coefficient_mu 1.811
_exptl_absorpt_correction_T_max 0.7452
_exptl_absorpt_correction_T_min 0.6112
_exptl_absorpt_correction_type multi-scan
_exptl_absorpt_process_details
;
SADABS-2016/2 (Bruker,2016/2) was used for absorption correction.
wR2(int) was 0.1489 before and 0.0918 after correction.
The Ratio of minimum to maximum transmission is 0.8202.
The \l/2 correction factor is Not present.
;
_exptl_crystal_colour 'light yellow'
_exptl_crystal_density_diffrn 2.173
_exptl_crystal_description block
_exptl_crystal_F_000 2110
_exptl_crystal_size_max 0.19
_exptl_crystal_size_mid 0.17
_exptl_crystal_size_min 0.15
_refine_diff_density_max 0.646
_refine_diff_density_min -0.767
_refine_diff_density_rms 0.088
_refine_ls_extinction_method none
_refine_ls_goodness_of_fit_ref 1.177
_refine_ls_hydrogen_treatment constr
_refine_ls_matrix_type full
_refine_ls_number_parameters 252
_refine_ls_number_reflns 3005
_refine_ls_number_restraints 0
_refine_ls_restrained_S_all 1.177
_refine_ls_R_factor_all 0.0387
_refine_ls_R_factor_gt 0.0292
_refine_ls_shift/su_max 0.002
_refine_ls_shift/su_mean 0.000
_refine_ls_structure_factor_coef Fsqd
_refine_ls_weighting_details 'w=1/[\s^2^(Fo^2^)+(0.0180P)^2^+15.1706P] where P=(Fo^2^+2Fc^2^)/3'
_refine_ls_weighting_scheme calc
_refine_ls_wR_factor_gt 0.0620
_refine_ls_wR_factor_ref 0.0690
_reflns_Friedel_coverage 0.000
_reflns_number_gt 2549
_reflns_number_total 3005
_reflns_threshold_expression 'I > 2\s(I)'
_cod_data_source_file d3dt02928j2.cif
_cod_data_source_block 2_CCDC1
_cod_database_code 7714239
_shelx_shelxl_version_number 2018/3
_shelx_space_group_comment
;
The symmetry employed for this shelxl refinement is uniquely defined
by the following loop, which should always be used as a source of
symmetry information in preference to the above space-group names.
They are only intended as comments.
;
_olex2_refinement_description
;
1. Fixed Uiso
 At 1.2 times of:
  All C(H) groups, All C(H,H) groups
 At 1.5 times of:
  All O(H,H) groups
2. Others
 Fixed Sof: H1WA(0.5) H1WB(0.5) H12A(0.5)
3.a Free rotating group:
 O12(H12A,H12B)
3.b Rotating group:
 O1W(H1WA,H1WB)
3.c Secondary CH2 refined with riding coordinates:
 C8(H8A,H8B)
3.d Aromatic/amide H refined with riding coordinates:
 C13(H13), C4(H4), C7(H7), C5(H5), C12(H12), C3(H3), C9(H9), C10(H10)
;
_smtbx_masks_void_probe_radius 1.2
_smtbx_masks_void_truncation_radius 1.2
_olex2_submission_special_instructions 'No special instructions were received'

loop_
_space_group_symop_operation_xyz
'x, y, z'
'-x, y, -z'
'x+1/2, y+1/2, z'
'-x+1/2, y+1/2, -z'
'-x, -y, -z'
'x, -y, z'
'-x+1/2, -y+1/2, -z'
'x+1/2, -y+1/2, z'

loop_
_atom_site_label
_atom_site_type_symbol
_atom_site_fract_x
_atom_site_fract_y
_atom_site_fract_z
_atom_site_U_iso_or_equiv
_atom_site_adp_type
_atom_site_occupancy
_atom_site_site_symmetry_order
_atom_site_calc_flag
_atom_site_refinement_flags_posn
_atom_site_refinement_flags_adp
_atom_site_refinement_flags_occupancy
_atom_site_disorder_assembly
_atom_site_disorder_group
Mo1 Mo 0.62025(3) 0.500000 0.09281(3) 0.02739(12) Uani 1 2 d S T P . .
Mo2 Mo 0.44982(3) 0.61069(2) 0.11847(3) 0.03300(11) Uani 1 1 d . . . . .
Mo3 Mo 0.27396(4) 0.500000 0.14511(4) 0.03711(13) Uani 1 2 d S T P . .
Co1 Co 0.000000 0.500000 0.500000 0.0368(2) Uani 1 4 d S T P . .
O11 O 0.5865(2) 0.59069(12) 0.0670(2) 0.0327(6) Uani 1 1 d . . . . .
O8 O 0.4533(3) 0.500000 0.0912(3) 0.0292(7) Uani 1 2 d S T P . .
O10 O 0.7374(3) 0.500000 0.0368(3) 0.0414(9) Uani 1 2 d S T P . .
O5 O 0.3061(2) 0.58784(13) 0.1153(2) 0.0388(6) Uani 1 1 d . . . . .
O9 O 0.6627(3) 0.500000 0.2253(3) 0.0428(9) Uani 1 2 d S T P . .
O7 O 0.4976(2) 0.60714(14) 0.2505(2) 0.0462(7) Uani 1 1 d . . . . .
O1W O 0.1177(3) 0.500000 0.6344(3) 0.0525(11) Uani 1 2 d S T P . .
H1WA H 0.097666 0.520322 0.693288 0.079 Uiso 0.5 1 d R U P . .
H1WB H 0.177157 0.524318 0.626298 0.079 Uiso 0.5 1 d R U P . .
O6 O 0.4374(3) 0.69063(14) 0.0898(3) 0.0586(9) Uani 1 1 d . . . . .
O1 O 0.0739(2) 0.57621(15) 0.4279(3) 0.0517(8) Uani 1 1 d . . . . .
O4 O 0.3205(4) 0.500000 0.2772(3) 0.0562(12) Uani 1 2 d S T P . .
O3 O 0.1391(4) 0.500000 0.1325(5) 0.0723(15) Uani 1 2 d S T P . .
N1 N 0.3357(3) 0.84363(16) 0.1951(3) 0.0429(8) Uani 1 1 d . . . . .
O2 O 0.2447(3) 0.56363(18) 0.4894(4) 0.0809(13) Uani 1 1 d . . . . .
C11 C 0.4655(3) 0.83986(18) 0.0415(3) 0.0393(9) Uani 1 1 d . . . . .
C13 C 0.2943(3) 0.8283(2) 0.0939(4) 0.0463(10) Uani 1 1 d . . . . .
H13 H 0.222258 0.818949 0.076552 0.056 Uiso 1 1 calc R U . . .
C1 C 0.1679(3) 0.5955(2) 0.4438(4) 0.0434(10) Uani 1 1 d . . . . .
C4 C 0.2814(3) 0.6661(2) 0.3484(3) 0.0426(10) Uani 1 1 d . . . . .
H4 H 0.325843 0.630958 0.343340 0.051 Uiso 1 1 calc R U . . .
C7 C 0.1513(3) 0.7709(2) 0.3628(4) 0.0465(10) Uani 1 1 d . . . . .
H7 H 0.107297 0.806162 0.368631 0.056 Uiso 1 1 calc R U . . .
C15 C 0.1920(3) 0.65905(19) 0.3969(3) 0.0378(9) Uani 1 1 d . . . . .
C5 C 0.3047(3) 0.7256(2) 0.3072(4) 0.0443(10) Uani 1 1 d . . . . .
H5 H 0.364611 0.729952 0.274438 0.053 Uiso 1 1 calc R U . . .
C12 C 0.3579(3) 0.8265(2) 0.0161(4) 0.0445(10) Uani 1 1 d . . . . .
H12 H 0.328665 0.816377 -0.053769 0.053 Uiso 1 1 calc R U . . .
C6 C 0.2399(3) 0.77849(19) 0.3144(3) 0.0404(9) Uani 1 1 d . . . . .
C3 C 0.1270(3) 0.7119(2) 0.4026(4) 0.0463(10) Uani 1 1 d . . . . .
H3 H 0.066102 0.707560 0.433744 0.056 Uiso 1 1 calc R U . . .
C9 C 0.4389(4) 0.8570(2) 0.2215(4) 0.0526(11) Uani 1 1 d . . . . .
H9 H 0.466098 0.867860 0.291651 0.063 Uiso 1 1 calc R U . . .
C10 C 0.5055(4) 0.8548(2) 0.1463(4) 0.0503(11) Uani 1 1 d . . . . .
H10 H 0.577573 0.863403 0.165987 0.060 Uiso 1 1 calc R U . . .
C8 C 0.2649(4) 0.8450(2) 0.2772(4) 0.0489(11) Uani 1 1 d . . . . .
H8A H 0.199078 0.866544 0.248059 0.059 Uiso 1 1 calc R U . . .
H8B H 0.298686 0.869933 0.337954 0.059 Uiso 1 1 calc R U . . .
O12 O 0.0709(4) 0.500000 0.8310(4) 0.0729(15) Uani 1 2 d GS T P . .
H12A H 0.107838 0.514108 0.888017 0.109 Uiso 0.5 1 d G U P . .
H12B H 0.007955 0.499985 0.844961 0.109 Uiso 1 2 d G U P . .

loop_
_atom_site_aniso_label
_atom_site_aniso_U_11
_atom_site_aniso_U_22
_atom_site_aniso_U_33
_atom_site_aniso_U_23
_atom_site_aniso_U_13
_atom_site_aniso_U_12
Mo1 0.0260(2) 0.0274(2) 0.0274(2) 0.000 0.00002(17) 0.000
Mo2 0.0409(2) 0.02540(17) 0.03422(19) -0.00382(13) 0.01055(14) 0.00050(13)
Mo3 0.0354(3) 0.0387(3) 0.0397(3) 0.000 0.0134(2) 0.000
Co1 0.0337(6) 0.0364(6) 0.0393(6) 0.000 0.0032(5) 0.000
O11 0.0358(14) 0.0278(12) 0.0350(14) -0.0041(11) 0.0069(11) -0.0065(11)
O8 0.0312(19) 0.0283(18) 0.0278(18) 0.000 0.0036(15) 0.000
O10 0.030(2) 0.052(2) 0.041(2) 0.000 0.0001(17) 0.000
O5 0.0381(15) 0.0382(15) 0.0418(15) 0.0012(12) 0.0119(12) 0.0089(12)
O9 0.046(2) 0.049(2) 0.030(2) 0.000 -0.0064(17) 0.000
O7 0.0486(17) 0.0527(18) 0.0376(16) -0.0106(13) 0.0075(13) -0.0074(14)
O1W 0.029(2) 0.081(3) 0.046(2) 0.000 0.0027(18) 0.000
O6 0.086(2) 0.0301(15) 0.066(2) -0.0023(14) 0.0311(18) 0.0047(15)
O1 0.0432(18) 0.0539(19) 0.0563(19) 0.0180(15) 0.0023(14) -0.0091(14)
O4 0.085(3) 0.047(3) 0.040(2) 0.000 0.020(2) 0.000
O3 0.041(3) 0.081(4) 0.103(4) 0.000 0.033(3) 0.000
N1 0.051(2) 0.0316(17) 0.046(2) 0.0049(15) 0.0084(17) 0.0020(15)
O2 0.0461(19) 0.061(2) 0.128(3) 0.042(2) -0.010(2) -0.0070(17)
C11 0.048(2) 0.0284(19) 0.041(2) 0.0015(17) 0.0047(18) -0.0007(17)
C13 0.042(2) 0.037(2) 0.057(3) 0.003(2) 0.000(2) 0.0089(19)
C1 0.032(2) 0.042(2) 0.057(3) 0.014(2) 0.0074(19) -0.0004(18)
C4 0.047(2) 0.033(2) 0.050(2) 0.0010(18) 0.014(2) 0.0044(18)
C7 0.045(2) 0.038(2) 0.058(3) 0.002(2) 0.015(2) 0.0120(19)
C15 0.040(2) 0.035(2) 0.037(2) -0.0001(17) 0.0041(17) -0.0017(17)
C5 0.046(2) 0.039(2) 0.052(3) 0.0058(19) 0.019(2) 0.0023(19)
C12 0.044(2) 0.043(2) 0.044(2) -0.0017(19) -0.0015(19) 0.0073(19)
C6 0.044(2) 0.035(2) 0.043(2) 0.0043(18) 0.0080(18) 0.0040(18)
C3 0.037(2) 0.050(3) 0.054(3) 0.005(2) 0.016(2) 0.0013(19)
C9 0.059(3) 0.057(3) 0.041(2) 0.002(2) 0.006(2) -0.011(2)
C10 0.048(3) 0.055(3) 0.046(3) 0.000(2) 0.003(2) -0.013(2)
C8 0.059(3) 0.036(2) 0.055(3) 0.006(2) 0.022(2) 0.007(2)
O12 0.044(3) 0.117(5) 0.057(3) 0.000 0.004(2) 0.000

loop_
_atom_type_symbol
_atom_type_description
_atom_type_scat_dispersion_real
_atom_type_scat_dispersion_imag
_atom_type_scat_source
C C 0.0033 0.0016 'International Tables Vol C Tables 4.2.6.8 and 6.1.1.4'
H H 0.0000 0.0000 'International Tables Vol C Tables 4.2.6.8 and 6.1.1.4'
Co Co 0.3494 0.9721 'International Tables Vol C Tables 4.2.6.8 and 6.1.1.4'
Mo Mo -1.6832 0.6857 'International Tables Vol C Tables 4.2.6.8 and 6.1.1.4'
N N 0.0061 0.0033 'International Tables Vol C Tables 4.2.6.8 and 6.1.1.4'
O O 0.0106 0.0060 'International Tables Vol C Tables 4.2.6.8 and 6.1.1.4'

loop_
_geom_angle_atom_site_label_1
_geom_angle_atom_site_label_2
_geom_angle_atom_site_label_3
_geom_angle
_geom_angle_site_symmetry_1
_geom_angle_site_symmetry_3
_geom_angle_publ_flag
Mo2 Mo1 Mo2 91.154(16) 6_565 . ?
O11 Mo1 Mo2 36.06(7) . . ?
O11 Mo1 Mo2 36.06(7) 6_565 6_565 ?
O11 Mo1 Mo2 124.92(8) 6_565 . ?
O11 Mo1 Mo2 124.92(8) . 6_565 ?
O11 Mo1 O11 150.34(15) 6_565 . ?
O11 Mo1 O8 77.99(7) . 5_665 ?
O11 Mo1 O8 77.99(8) 6_565 5_665 ?
O11 Mo1 O8 78.70(8) 6_565 . ?
O11 Mo1 O8 78.70(8) . . ?
O8 Mo1 Mo2 46.232(16) . . ?
O8 Mo1 Mo2 86.10(6) 5_665 6_565 ?
O8 Mo1 Mo2 86.10(6) 5_665 . ?
O8 Mo1 Mo2 46.231(16) . 6_565 ?
O8 Mo1 O8 75.64(14) . 5_665 ?
O10 Mo1 Mo2 132.44(3) . 6_565 ?
O10 Mo1 Mo2 132.44(3) . . ?
O10 Mo1 O11 96.40(8) . 6_565 ?
O10 Mo1 O11 96.40(8) . . ?
O10 Mo1 O8 155.84(16) . . ?
O10 Mo1 O8 80.19(15) . 5_665 ?
O9 Mo1 Mo2 90.80(10) . . ?
O9 Mo1 Mo2 90.80(10) . 6_565 ?
O9 Mo1 O11 101.30(8) . . ?
O9 Mo1 O11 101.30(8) . 6_565 ?
O9 Mo1 O8 175.57(17) . 5_665 ?
O9 Mo1 O8 99.93(17) . . ?
O9 Mo1 O10 104.24(19) . . ?
O11 Mo2 Mo1 34.90(7) . . ?
O11 Mo2 Mo1 78.60(6) 2_655 . ?
O11 Mo2 O11 71.40(11) . 2_655 ?
O11 Mo2 O8 73.02(11) . . ?
O8 Mo2 Mo1 41.39(8) . . ?
O8 Mo2 O11 71.54(10) . 2_655 ?
O5 Mo2 Mo1 119.28(8) . . ?
O5 Mo2 O11 84.18(10) . 2_655 ?
O5 Mo2 O11 146.61(11) . . ?
O5 Mo2 O8 77.91(12) . . ?
O7 Mo2 Mo1 85.78(10) . . ?
O7 Mo2 O11 96.86(12) . . ?
O7 Mo2 O11 164.24(12) . 2_655 ?
O7 Mo2 O8 95.31(13) . . ?
O7 Mo2 O5 101.89(13) . . ?
O7 Mo2 O6 105.15(16) . . ?
O6 Mo2 Mo1 135.79(11) . . ?
O6 Mo2 O11 100.89(13) . . ?
O6 Mo2 O11 87.75(13) . 2_655 ?
O6 Mo2 O8 159.29(14) . . ?
O6 Mo2 O5 100.53(15) . . ?
O10 Mo3 O8 68.68(12) 5_665 . ?
O5 Mo3 O8 73.22(8) 6_565 . ?
O5 Mo3 O8 73.22(8) . . ?
O5 Mo3 O10 77.41(8) 6_565 5_665 ?
O5 Mo3 O10 77.41(8) . 5_665 ?
O5 Mo3 O5 143.50(15) 6_565 . ?
O4 Mo3 O8 94.59(19) . . ?
O4 Mo3 O10 163.27(19) . 5_665 ?
O4 Mo3 O5 98.28(10) . . ?
O4 Mo3 O5 98.28(10) . 6_565 ?
O4 Mo3 O3 106.5(3) . . ?
O3 Mo3 O8 158.9(2) . . ?
O3 Mo3 O10 90.2(2) . 5_665 ?
O3 Mo3 O5 103.05(9) . . ?
O3 Mo3 O5 103.05(9) . 6_565 ?
O1W Co1 O1W 180.0 . 5_566 ?
O1W Co1 O1 87.60(11) 5_566 . ?
O1W Co1 O1 92.40(11) 5_566 5_566 ?
O1W Co1 O1 92.40(11) . 6_565 ?
O1W Co1 O1 87.60(11) . 2_556 ?
O1W Co1 O1 92.40(11) . . ?
O1W Co1 O1 92.40(11) 5_566 2_556 ?
O1W Co1 O1 87.60(11) . 5_566 ?
O1W Co1 O1 87.60(11) 5_566 6_565 ?
O1 Co1 O1 180.0 5_566 . ?
O1 Co1 O1 96.28(18) 2_556 5_566 ?
O1 Co1 O1 83.72(18) 2_556 . ?
O1 Co1 O1 180.00(15) 6_565 2_556 ?
O1 Co1 O1 96.28(18) 6_565 . ?
O1 Co1 O1 83.72(18) 6_565 5_566 ?
Mo1 O11 Mo2 109.03(12) . . ?
Mo1 O11 Mo2 109.91(11) . 2_655 ?
Mo2 O11 Mo2 104.26(11) . 2_655 ?
Mo1 O8 Mo1 104.35(14) . 5_665 ?
Mo1 O8 Mo2 92.38(9) . 6_565 ?
Mo1 O8 Mo2 92.38(9) . . ?
Mo1 O8 Mo3 91.96(12) 5_665 . ?
Mo1 O8 Mo3 163.69(17) . . ?
Mo2 O8 Mo1 97.64(8) . 5_665 ?
Mo2 O8 Mo1 97.64(8) 6_565 5_665 ?
Mo2 O8 Mo2 162.33(16) 6_565 . ?
Mo2 O8 Mo3 85.33(8) . . ?
Mo2 O8 Mo3 85.33(8) 6_565 . ?
Mo1 O10 Mo3 119.17(19) . 5_665 ?
Mo2 O5 Mo3 118.11(13) . . ?
Co1 O1W H1WA 113.8 . . ?
Co1 O1W H1WB 113.7 . . ?
H1WA O1W H1WB 100.2 . . ?
C1 O1 Co1 130.5(3) . . ?
C13 N1 C8 119.0(4) . . ?
C9 N1 C13 120.7(4) . . ?
C9 N1 C8 120.3(4) . . ?
C12 C11 C11 120.9(5) . 2_655 ?
C10 C11 C11 121.2(5) . 2_655 ?
C10 C11 C12 117.9(4) . . ?
N1 C13 H13 119.8 . . ?
N1 C13 C12 120.4(4) . . ?
C12 C13 H13 119.8 . . ?
O1 C1 C15 118.0(4) . . ?
O2 C1 O1 124.7(4) . . ?
O2 C1 C15 117.1(4) . . ?
C15 C4 H4 120.0 . . ?
C15 C4 C5 120.0(4) . . ?
C5 C4 H4 120.0 . . ?
C6 C7 H7 119.6 . . ?
C6 C7 C3 120.8(4) . . ?
C3 C7 H7 119.6 . . ?
C4 C15 C1 120.3(4) . . ?
C3 C15 C1 120.9(4) . . ?
C3 C15 C4 118.8(4) . . ?
C4 C5 H5 119.6 . . ?
C6 C5 C4 120.8(4) . . ?
C6 C5 H5 119.6 . . ?
C11 C12 H12 119.9 . . ?
C13 C12 C11 120.2(4) . . ?
C13 C12 H12 119.9 . . ?
C7 C6 C5 118.7(4) . . ?
C7 C6 C8 118.2(4) . . ?
C5 C6 C8 123.0(4) . . ?
C7 C3 C15 120.9(4) . . ?
C7 C3 H3 119.6 . . ?
C15 C3 H3 119.6 . . ?
N1 C9 H9 119.6 . . ?
N1 C9 C10 120.7(4) . . ?
C10 C9 H9 119.6 . . ?
C11 C10 H10 119.9 . . ?
C9 C10 C11 120.1(4) . . ?
C9 C10 H10 119.9 . . ?
N1 C8 C6 112.7(3) . . ?
N1 C8 H8A 109.1 . . ?
N1 C8 H8B 109.1 . . ?
C6 C8 H8A 109.1 . . ?
C6 C8 H8B 109.1 . . ?
H8A C8 H8B 107.8 . . ?
H12A O12 H12A 40.2 . 6_565 ?
H12A O12 H12B 103.6 . . ?
H12B O12 H12A 103.6 . 6_565 ?

loop_
_geom_bond_atom_site_label_1
_geom_bond_atom_site_label_2
_geom_bond_distance
_geom_bond_site_symmetry_2
_geom_bond_publ_flag
Mo1 Mo2 3.2098(4) . ?
Mo1 Mo2 3.2098(4) 6_565 ?
Mo1 O11 1.943(2) 6_565 ?
Mo1 O11 1.943(2) . ?
Mo1 O8 2.124(3) . ?
Mo1 O8 2.374(3) 5_665 ?
Mo1 O10 1.753(4) . ?
Mo1 O9 1.683(4) . ?
Mo2 O11 1.999(3) . ?
Mo2 O11 2.362(3) 2_655 ?
Mo2 O8 2.3199(6) . ?
Mo2 O5 1.886(3) . ?
Mo2 O7 1.691(3) . ?
Mo2 O6 1.697(3) . ?
Mo3 O8 2.488(3) . ?
Mo3 O10 2.290(4) 5_665 ?
Mo3 O5 1.915(3) 6_565 ?
Mo3 O5 1.915(3) . ?
Mo3 O4 1.687(4) . ?
Mo3 O3 1.701(5) . ?
Co1 O1W 2.085(4) . ?
Co1 O1W 2.085(4) 5_566 ?
Co1 O1 2.119(3) 6_565 ?
Co1 O1 2.119(3) . ?
Co1 O1 2.119(3) 2_556 ?
Co1 O1 2.119(3) 5_566 ?
O1W H1WA 0.9283 . ?
O1W H1WB 0.9286 . ?
O1 C1 1.248(5) . ?
N1 C13 1.346(6) . ?
N1 C9 1.333(6) . ?
N1 C8 1.483(5) . ?
O2 C1 1.244(5) . ?
C11 C11 1.476(8) 2_655 ?
C11 C12 1.386(6) . ?
C11 C10 1.381(6) . ?
C13 H13 0.9300 . ?
C13 C12 1.374(6) . ?
C1 C15 1.496(6) . ?
C4 H4 0.9300 . ?
C4 C15 1.387(6) . ?
C4 C5 1.389(6) . ?
C7 H7 0.9300 . ?
C7 C6 1.377(6) . ?
C7 C3 1.377(6) . ?
C15 C3 1.381(6) . ?
C5 H5 0.9300 . ?
C5 C6 1.384(6) . ?
C12 H12 0.9300 . ?
C6 C8 1.507(6) . ?
C3 H3 0.9300 . ?
C9 H9 0.9300 . ?
C9 C10 1.376(6) . ?
C10 H10 0.9300 . ?
C8 H8A 0.9700 . ?
C8 H8B 0.9700 . ?
O12 H12A 0.85(9) 6_565 ?
O12 H12A 0.8501 . ?
O12 H12B 0.8491 . ?

loop_
_geom_torsion_atom_site_label_1
_geom_torsion_atom_site_label_2
_geom_torsion_atom_site_label_3
_geom_torsion_atom_site_label_4
_geom_torsion
_geom_torsion_site_symmetry_1
_geom_torsion_site_symmetry_2
_geom_torsion_site_symmetry_3
_geom_torsion_site_symmetry_4
_geom_torsion_publ_flag
Mo1 Mo2 O5 Mo3 20.73(18) . . . . ?
Mo2 Mo1 O10 Mo3 75.43(11) 6_565 . . 5_665 ?
Mo2 Mo1 O10 Mo3 -75.43(11) . . . 5_665 ?
Co1 O1 C1 O2 18.1(8) . . . . ?
Co1 O1 C1 C15 -167.5(3) . . . . ?
O11 Mo1 O10 Mo3 76.59(8) 6_565 . . 5_665 ?
O11 Mo1 O10 Mo3 -76.59(8) . . . 5_665 ?
O11 Mo2 O5 Mo3 94.18(15) 2_655 . . . ?
O11 Mo2 O5 Mo3 51.7(3) . . . . ?
O8 Mo1 O10 Mo3 0.000(0) 5_665 . . 5_665 ?
O8 Mo1 O10 Mo3 0.000(0) . . . 5_665 ?
O8 Mo2 O5 Mo3 21.86(15) . . . . ?
O9 Mo1 O10 Mo3 180.000(0) . . . 5_665 ?
O7 Mo2 O5 Mo3 -71.10(18) . . . . ?
O6 Mo2 O5 Mo3 -179.21(16) . . . . ?
O1 C1 C15 C4 -137.2(4) . . . . ?
O1 C1 C15 C3 43.9(6) . . . . ?
N1 C13 C12 C11 0.6(6) . . . . ?
N1 C9 C10 C11 1.2(7) . . . . ?
O2 C1 C15 C4 37.6(7) . . . . ?
O2 C1 C15 C3 -141.3(5) . . . . ?
C11 C11 C12 C13 -178.3(3) 2_655 . . . ?
C11 C11 C10 C9 177.4(3) 2_655 . . . ?
C13 N1 C9 C10 -0.6(7) . . . . ?
C13 N1 C8 C6 77.6(5) . . . . ?
C1 C15 C3 C7 177.7(4) . . . . ?
C4 C15 C3 C7 -1.2(7) . . . . ?
C4 C5 C6 C7 -0.3(7) . . . . ?
C4 C5 C6 C8 176.2(4) . . . . ?
C7 C6 C8 N1 -159.6(4) . . . . ?
C15 C4 C5 C6 0.3(7) . . . . ?
C5 C4 C15 C1 -178.5(4) . . . . ?
C5 C4 C15 C3 0.4(6) . . . . ?
C5 C6 C8 N1 23.9(6) . . . . ?
C12 C11 C10 C9 -0.8(7) . . . . ?
C6 C7 C3 C15 1.3(7) . . . . ?
C3 C7 C6 C5 -0.5(7) . . . . ?
C3 C7 C6 C8 -177.1(4) . . . . ?
C9 N1 C13 C12 -0.3(6) . . . . ?
C9 N1 C8 C6 -102.0(5) . . . . ?
C10 C11 C12 C13 -0.1(6) . . . . ?
C8 N1 C13 C12 -179.9(4) . . . . ?
C8 N1 C9 C10 178.9(4) . . . . ?

loop_
_smtbx_masks_void_nr
_smtbx_masks_void_average_x
_smtbx_masks_void_average_y
_smtbx_masks_void_average_z
_smtbx_masks_void_volume
_smtbx_masks_void_count_electrons
_smtbx_masks_void_content
1 0.000 0.000 0.500 94.0 23.6 ?
2 0.500 0.500 0.500 94.0 23.6 ?
